data_4107688
loop_
_publ_author_name
'Aaron R. Thornton'
'Simon B. Blakey'

_publ_section_title
;
 Catalytic Metallonitrene/Alkyne Metathesis: A Powerful Cascade Process
 for the Synthesis of Nitrogen-Containing Molecules
;
_journal_name_full 'Journal of the American Chemical Society'
_journal_page_first 5020
_journal_page_last 5021
_journal_paper_doi 10.1021/ja7111788
_journal_volume 130
_journal_year 2008
_chemical_absolute_configuration ad
_chemical_formula_moiety 'C13 H17 N O4 S'
_chemical_formula_sum 'C13 H17 N O4 S'
_chemical_formula_weight 283.34
_chemical_name_systematic
;
 ?
;
_space_group_IT_number 19
_symmetry_cell_setting orthorhombic
_symmetry_space_group_name_Hall 'P 2ac 2ab'
_symmetry_space_group_name_H-M 'P 21 21 21'
_atom_sites_solution_hydrogens geom
_atom_sites_solution_primary direct
_atom_sites_solution_secondary difmap
_audit_creation_method SHELXL-97
_cell_angle_alpha 90.00
_cell_angle_beta 90.00
_cell_angle_gamma 90.00
_cell_formula_units_Z 4
_cell_length_a 6.6794(3)
_cell_length_b 9.7679(5)
_cell_length_c 20.0851(9)
_cell_measurement_reflns_used 5010
_cell_measurement_temperature 173(2)
_cell_measurement_theta_max 64.51
_cell_measurement_theta_min 2.20
_cell_volume 1310.43(11)
_computing_cell_refinement 'Bruker SMART'
_computing_data_collection 'Bruker SMART'
_computing_data_reduction 'Bruker SAINT'
_computing_molecular_graphics 'Bruker SHELXTL'
_computing_publication_material 'Bruker SHELXTL'
_computing_structure_refinement 'SHELXL-97 (Sheldrick, 1997)'
_computing_structure_solution 'SHELXS-97 (Sheldrick, 1990)'
_diffrn_ambient_temperature 173(2)
_diffrn_measured_fraction_theta_full 0.962
_diffrn_measured_fraction_theta_max 0.962
_diffrn_measurement_device_type 'CCD area detector'
_diffrn_measurement_method 'phi and omega scans'
_diffrn_radiation_monochromator graphite
_diffrn_radiation_source 'fine-focus sealed tube'
_diffrn_radiation_type CuK\a
_diffrn_radiation_wavelength 1.54178
_diffrn_reflns_av_R_equivalents 0.0128
_diffrn_reflns_av_sigmaI/netI 0.0156
_diffrn_reflns_limit_h_max 6
_diffrn_reflns_limit_h_min -7
_diffrn_reflns_limit_k_max 11
_diffrn_reflns_limit_k_min -9
_diffrn_reflns_limit_l_max 23
_diffrn_reflns_limit_l_min -21
_diffrn_reflns_number 5250
_diffrn_reflns_theta_full 64.91
_diffrn_reflns_theta_max 64.91
_diffrn_reflns_theta_min 5.03
_exptl_absorpt_coefficient_mu 2.301
_exptl_absorpt_correction_T_max 0.6561
_exptl_absorpt_correction_T_min 0.4913
_exptl_absorpt_correction_type multi-scan
_exptl_absorpt_process_details SADABS
_exptl_crystal_colour colourless
_exptl_crystal_density_diffrn 1.436
_exptl_crystal_description block
_exptl_crystal_F_000 600
_exptl_crystal_size_max 0.36
_exptl_crystal_size_mid 0.25
_exptl_crystal_size_min 0.20
_refine_diff_density_max 0.125
_refine_diff_density_min -0.290
_refine_diff_density_rms 0.036
_refine_ls_abs_structure_details 'Flack H D (1983), Acta Cryst. A39, 876-881'
_refine_ls_abs_structure_Flack 0.507(15)
_refine_ls_extinction_method none
_refine_ls_goodness_of_fit_ref 1.079
_refine_ls_hydrogen_treatment constr
_refine_ls_matrix_type full
_refine_ls_number_parameters 177
_refine_ls_number_reflns 2033
_refine_ls_number_restraints 0
_refine_ls_restrained_S_all 1.079
_refine_ls_R_factor_all 0.0217
_refine_ls_R_factor_gt 0.0217
_refine_ls_shift/su_max 0.001
_refine_ls_shift/su_mean 0.000
_refine_ls_structure_factor_coef Fsqd
_refine_ls_weighting_details 'calc w=1/[\s^2^(Fo^2^)+(0.0290P)^2^+0.3674P] where P=(Fo^2^+2Fc^2^)/3'
_refine_ls_weighting_scheme calc
_refine_ls_wR_factor_gt 0.0573
_refine_ls_wR_factor_ref 0.0573
_reflns_number_gt 2032
_reflns_number_total 2033
_reflns_threshold_expression >2sigma(I)
_cod_data_source_file ja7111788-file003_1.cif
_cod_data_source_block art2_157s
_cod_database_code 4107688

loop_
_symmetry_equiv_pos_as_xyz
'x, y, z'
'-x+1/2, -y, z+1/2'
'-x, y+1/2, -z+1/2'
'x+1/2, -y+1/2, -z'

loop_
_atom_site_label
_atom_site_type_symbol
_atom_site_fract_x
_atom_site_fract_y
_atom_site_fract_z
_atom_site_U_iso_or_equiv
_atom_site_adp_type
_atom_site_occupancy
_atom_site_symmetry_multiplicity
_atom_site_calc_flag
_atom_site_refinement_flags
C1 C 0.3119(2) 0.87330(16) 0.67568(8) 0.0231(3) Uani 1 1 d .
H1 H 0.3810 0.7832 0.6812 0.028 Uiso 1 1 calc R
C2 C 0.4580(2) 0.98549(18) 0.69601(8) 0.0272(4) Uani 1 1 d .
H2A H 0.5405 0.9573 0.7346 0.033 Uiso 1 1 calc R
H2B H 0.3874 1.0718 0.7068 0.033 Uiso 1 1 calc R
C3 C 0.5843(3) 0.99994(19) 0.63296(9) 0.0320(4) Uani 1 1 d .
H3A H 0.5925 1.0973 0.6196 0.038 Uiso 1 1 calc R
H3B H 0.7217 0.9659 0.6411 0.038 Uiso 1 1 calc R
C4 C 0.2854(3) 0.89962(16) 0.60015(8) 0.0228(3) Uani 1 1 d .
C5 C 0.2076(3) 0.77410(18) 0.56324(8) 0.0284(4) Uani 1 1 d .
H5A H 0.1865 0.7991 0.5160 0.034 Uiso 1 1 calc R
H5B H 0.3123 0.7024 0.5645 0.034 Uiso 1 1 calc R
C6 C 0.0147(3) 0.71379(16) 0.59010(8) 0.0308(4) Uani 1 1 d .
H6A H -0.0863 0.7872 0.5954 0.037 Uiso 1 1 calc R
H6B H -0.0386 0.6457 0.5582 0.037 Uiso 1 1 calc R
C7 C 0.1607(2) 1.02977(16) 0.58572(7) 0.0240(3) Uani 1 1 d .
H7A H 0.0239 1.0165 0.6036 0.029 Uiso 1 1 calc R
H7B H 0.2215 1.1079 0.6097 0.029 Uiso 1 1 calc R
C8 C 0.1459(3) 1.06546(16) 0.51264(8) 0.0271(4) Uani 1 1 d .
C9 C 0.3105(3) 1.11950(18) 0.47859(9) 0.0329(4) Uani 1 1 d .
H9 H 0.4321 1.1359 0.5018 0.039 Uiso 1 1 calc R
C10 C 0.2975(4) 1.1494(2) 0.41122(10) 0.0428(5) Uani 1 1 d .
H10 H 0.4101 1.1858 0.3884 0.051 Uiso 1 1 calc R
C11 C 0.1208(4) 1.1261(2) 0.37726(10) 0.0494(6) Uani 1 1 d .
H11 H 0.1129 1.1452 0.3310 0.059 Uiso 1 1 calc R
C12 C -0.0437(4) 1.0753(2) 0.41029(10) 0.0477(6) Uani 1 1 d .
H12 H -0.1655 1.0605 0.3869 0.057 Uiso 1 1 calc R
C13 C -0.0314(3) 1.04561(18) 0.47816(9) 0.0348(4) Uani 1 1 d .
H13 H -0.1457 1.0115 0.5009 0.042 Uiso 1 1 calc R
H1N H 0.058(3) 0.9323(19) 0.7172(8) 0.019(5) Uiso 1 1 d .
N1 N 0.1258(2) 0.86881(14) 0.71388(7) 0.0230(3) Uani 1 1 d .
O1 O 0.05085(18) 0.64743(11) 0.65490(5) 0.0299(3) Uani 1 1 d .
O2 O 0.09274(18) 0.63994(12) 0.77030(6) 0.0324(3) Uani 1 1 d .
O3 O -0.20191(18) 0.76007(13) 0.72695(7) 0.0367(3) Uani 1 1 d .
O4 O 0.4899(2) 0.92058(11) 0.58103(5) 0.0291(3) Uani 1 1 d .
S1 S 0.00484(6) 0.72721(4) 0.720968(18) 0.02447(11) Uani 1 1 d .

loop_
_atom_site_aniso_label
_atom_site_aniso_U_11
_atom_site_aniso_U_22
_atom_site_aniso_U_33
_atom_site_aniso_U_23
_atom_site_aniso_U_13
_atom_site_aniso_U_12
C1 0.0231(8) 0.0209(8) 0.0254(8) 0.0008(6) 0.0036(6) 0.0012(7)
C2 0.0240(9) 0.0267(8) 0.0310(8) -0.0005(7) 0.0005(6) -0.0006(7)
C3 0.0258(8) 0.0304(9) 0.0399(9) 0.0024(8) 0.0032(7) -0.0023(8)
C4 0.0251(8) 0.0196(7) 0.0236(8) -0.0001(6) 0.0057(6) 0.0007(6)
C5 0.0411(9) 0.0207(8) 0.0232(7) -0.0017(7) 0.0027(7) 0.0009(8)
C6 0.0449(10) 0.0230(7) 0.0243(7) -0.0001(6) -0.0062(8) -0.0033(9)
C7 0.0275(8) 0.0208(8) 0.0236(8) -0.0005(6) 0.0042(6) 0.0005(7)
C8 0.0378(10) 0.0167(8) 0.0267(8) -0.0015(6) 0.0038(7) 0.0028(6)
C9 0.0416(10) 0.0234(9) 0.0336(9) 0.0039(7) 0.0066(8) 0.0011(8)
C10 0.0650(13) 0.0299(10) 0.0334(10) 0.0073(8) 0.0156(9) 0.0009(10)
C11 0.0932(18) 0.0295(10) 0.0255(9) 0.0018(8) 0.0024(11) -0.0067(11)
C12 0.0758(18) 0.0322(10) 0.0349(9) 0.0014(8) -0.0202(10) -0.0112(10)
C13 0.0482(12) 0.0232(8) 0.0329(9) 0.0013(7) -0.0030(8) -0.0076(8)
N1 0.0247(7) 0.0180(7) 0.0264(7) -0.0002(6) 0.0042(5) 0.0019(6)
O1 0.0429(7) 0.0192(5) 0.0276(5) 0.0027(5) -0.0021(5) -0.0046(5)
O2 0.0394(6) 0.0282(6) 0.0296(6) 0.0102(5) -0.0024(5) -0.0029(5)
O3 0.0278(6) 0.0356(7) 0.0466(7) 0.0093(6) 0.0045(5) -0.0031(5)
O4 0.0270(6) 0.0291(6) 0.0313(6) 0.0008(4) 0.0109(5) 0.0020(6)
S1 0.02581(19) 0.02181(19) 0.02580(19) 0.00499(15) 0.00102(17) -0.00293(17)

loop_
_atom_type_symbol
_atom_type_description
_atom_type_scat_dispersion_real
_atom_type_scat_dispersion_imag
_atom_type_scat_source
C C 0.0181 0.0091 'International Tables Vol C Tables 4.2.6.8 and 6.1.1.4'
H H 0.0000 0.0000 'International Tables Vol C Tables 4.2.6.8 and 6.1.1.4'
N N 0.0311 0.0180 'International Tables Vol C Tables 4.2.6.8 and 6.1.1.4'
O O 0.0492 0.0322 'International Tables Vol C Tables 4.2.6.8 and 6.1.1.4'
S S 0.3331 0.5567 'International Tables Vol C Tables 4.2.6.8 and 6.1.1.4'

loop_
_geom_angle_atom_site_label_1
_geom_angle_atom_site_label_2
_geom_angle_atom_site_label_3
_geom_angle
N1 C1 C2 115.20(13)
N1 C1 C4 114.98(13)
C2 C1 C4 102.49(13)
N1 C1 H1 107.9
C2 C1 H1 107.9
C4 C1 H1 107.9
C1 C2 C3 101.42(13)
C1 C2 H2A 111.5
C3 C2 H2A 111.5
C1 C2 H2B 111.5
C3 C2 H2B 111.5
H2A C2 H2B 109.3
O4 C3 C2 107.93(13)
O4 C3 H3A 110.1
C2 C3 H3A 110.1
O4 C3 H3B 110.1
C2 C3 H3B 110.1
H3A C3 H3B 108.4
O4 C4 C5 108.02(13)
O4 C4 C7 110.21(12)
C5 C4 C7 112.73(14)
O4 C4 C1 100.22(12)
C5 C4 C1 112.44(13)
C7 C4 C1 112.41(13)
C6 C5 C4 115.42(14)
C6 C5 H5A 108.4
C4 C5 H5A 108.4
C6 C5 H5B 108.4
C4 C5 H5B 108.4
H5A C5 H5B 107.5
O1 C6 C5 110.22(14)
O1 C6 H6A 109.6
C5 C6 H6A 109.6
O1 C6 H6B 109.6
C5 C6 H6B 109.6
H6A C6 H6B 108.1
C8 C7 C4 113.99(13)
C8 C7 H7A 108.8
C4 C7 H7A 108.8
C8 C7 H7B 108.8
C4 C7 H7B 108.8
H7A C7 H7B 107.6
C13 C8 C9 118.70(16)
C13 C8 C7 120.59(15)
C9 C8 C7 120.70(16)
C10 C9 C8 120.50(19)
C10 C9 H9 119.7
C8 C9 H9 119.7
C11 C10 C9 120.03(19)
C11 C10 H10 120.0
C9 C10 H10 120.0
C12 C11 C10 120.20(18)
C12 C11 H11 119.9
C10 C11 H11 119.9
C11 C12 C13 119.9(2)
C11 C12 H12 120.0
C13 C12 H12 120.0
C8 C13 C12 120.60(19)
C8 C13 H13 119.7
C12 C13 H13 119.7
C1 N1 S1 119.98(11)
C1 N1 H1N 121.3(13)
S1 N1 H1N 113.0(13)
C6 O1 S1 119.74(10)
C4 O4 C3 107.40(12)
O3 S1 O2 118.26(8)
O3 S1 O1 111.93(7)
O2 S1 O1 102.06(7)
O3 S1 N1 107.53(8)
O2 S1 N1 111.53(7)
O1 S1 N1 104.71(6)

loop_
_geom_bond_atom_site_label_1
_geom_bond_atom_site_label_2
_geom_bond_distance
C1 N1 1.461(2)
C1 C2 1.523(2)
C1 C4 1.549(2)
C1 H1 1.0000
C2 C3 1.528(2)
C2 H2A 0.9900
C2 H2B 0.9900
C3 O4 1.444(2)
C3 H3A 0.9900
C3 H3B 0.9900
C4 O4 1.434(2)
C4 C5 1.524(2)
C4 C7 1.547(2)
C5 C6 1.516(3)
C5 H5A 0.9900
C5 H5B 0.9900
C6 O1 1.4740(18)
C6 H6A 0.9900
C6 H6B 0.9900
C7 C8 1.512(2)
C7 H7A 0.9900
C7 H7B 0.9900
C8 C13 1.386(3)
C8 C9 1.398(3)
C9 C10 1.387(3)
C9 H9 0.9500
C10 C11 1.382(3)
C10 H10 0.9500
C11 C12 1.376(3)
C11 H11 0.9500
C12 C13 1.396(3)
C12 H12 0.9500
C13 H13 0.9500
N1 S1 1.6081(13)
N1 H1N 0.770(19)
O1 S1 1.5692(11)
O2 S1 1.4328(12)
O3 S1 1.4228(13)

loop_
_geom_hbond_atom_site_label_D
_geom_hbond_atom_site_label_H
_geom_hbond_atom_site_label_A
_geom_hbond_distance_DH
_geom_hbond_distance_HA
_geom_hbond_distance_DA
_geom_hbond_angle_DHA
_geom_hbond_site_symmetry_A
N1 H1N O2 0.770(19) 2.28(2) 3.0407(19) 170.3(17) 3_556

loop_
_geom_torsion_atom_site_label_1
_geom_torsion_atom_site_label_2
_geom_torsion_atom_site_label_3
_geom_torsion_atom_site_label_4
_geom_torsion
N1 C1 C2 C3 -158.15(14)
C4 C1 C2 C3 -32.54(15)
C1 C2 C3 O4 9.31(17)
N1 C1 C4 O4 170.72(12)
C2 C1 C4 O4 44.98(14)
N1 C1 C4 C5 -74.78(18)
C2 C1 C4 C5 159.47(14)
N1 C1 C4 C7 53.72(18)
C2 C1 C4 C7 -72.03(16)
O4 C4 C5 C6 164.56(13)
C7 C4 C5 C6 -73.43(18)
C1 C4 C5 C6 54.90(19)
C4 C5 C6 O1 -70.71(18)
O4 C4 C7 C8 64.35(17)
C5 C4 C7 C8 -56.42(19)
C1 C4 C7 C8 175.23(14)
C4 C7 C8 C13 107.15(18)
C4 C7 C8 C9 -73.1(2)
C13 C8 C9 C10 -1.6(3)
C7 C8 C9 C10 178.62(16)
C8 C9 C10 C11 0.2(3)
C9 C10 C11 C12 1.0(3)
C10 C11 C12 C13 -0.8(3)
C9 C8 C13 C12 1.8(3)
C7 C8 C13 C12 -178.38(16)
C11 C12 C13 C8 -0.6(3)
C2 C1 N1 S1 -153.96(12)
C4 C1 N1 S1 87.17(15)
C5 C6 O1 S1 97.26(15)
C5 C4 O4 C3 -157.65(13)
C7 C4 O4 C3 78.80(15)
C1 C4 O4 C3 -39.84(14)
C2 C3 O4 C4 19.97(17)
C6 O1 S1 O3 62.73(13)
C6 O1 S1 O2 -169.83(12)
C6 O1 S1 N1 -53.46(13)
C1 N1 S1 O3 -149.62(12)
C1 N1 S1 O2 79.20(13)
C1 N1 S1 O1 -30.42(13)
